data_4329119
loop_
_publ_author_name
'Matteo Atzori'
'Elisa Sessini'
'Flavia Artizzu'
'Luca Pilia'
'Angela Serpe'
'Carlos J. G\'omez-Garc\'ia'
'Carlos Gim\'enez-Saiz'
'Paola Deplano'
'Maria Laura Mercuri'

_publ_section_title
;
 Synthesis and Physical Properties of K4[Fe(C5O5)2(H2O)2](HC5O5)2.4H2O
 (C5O52-= Croconate): A Rare Example of Ferromagnetic Coupling via H-bonds
;
_journal_name_full 'Inorganic Chemistry'
_journal_page_first 5360
_journal_page_last 5367
_journal_paper_doi 10.1021/ic300331e
_journal_volume 51
_journal_year 2012
_chemical_formula_sum 'C20 H14 Fe K4 O26'
_chemical_formula_weight 882.56
_chemical_name_systematic
;
 ?
;
_space_group_IT_number 14
_symmetry_cell_setting monoclinic
_symmetry_space_group_name_Hall '-P 2ybc'
_symmetry_space_group_name_H-M 'P 1 21/c 1'
_atom_sites_solution_hydrogens geom
_atom_sites_solution_primary direct
_atom_sites_solution_secondary difmap
_audit_creation_method SHELXL-97
_cell_angle_alpha 90.00
_cell_angle_beta 107.6734(6)
_cell_angle_gamma 90.00
_cell_formula_units_Z 2
_cell_length_a 10.07260(15)
_cell_length_b 14.8747(2)
_cell_length_c 10.1921(2)
_cell_measurement_temperature 180(2)
_cell_volume 1454.98(4)
_computing_cell_refinement 'HKL Scalepack (Otwinowski & Minor 1997)'
_computing_data_collection 'Collect (Nonius BV, 1997-2000)'
_computing_data_reduction
;
HKL Denzo and Scalepack (Otwinowski & Minor 1997)
;
_computing_publication_material 'WinGX publication routines (Farrugia, 1999)'
_computing_structure_refinement 'SHELXL-97 (Sheldrick, 1997)'
_computing_structure_solution 'SIR97 (Altomare et al., 1997)'
_diffrn_ambient_temperature 180(2)
_diffrn_detector_area_resol_mean 9
_diffrn_measured_fraction_theta_full 0.995
_diffrn_measured_fraction_theta_max 0.995
_diffrn_measurement_device_type KappaCCD
_diffrn_measurement_method CCD
_diffrn_radiation_monochromator graphite
_diffrn_radiation_source 'fine-focus sealed tube'
_diffrn_radiation_type MoK\a
_diffrn_radiation_wavelength 0.71073
_diffrn_reflns_av_R_equivalents 0.0813
_diffrn_reflns_av_sigmaI/netI 0.0635
_diffrn_reflns_limit_h_max 14
_diffrn_reflns_limit_h_min -14
_diffrn_reflns_limit_k_max 21
_diffrn_reflns_limit_k_min -21
_diffrn_reflns_limit_l_max 14
_diffrn_reflns_limit_l_min -14
_diffrn_reflns_number 25856
_diffrn_reflns_theta_full 31.04
_diffrn_reflns_theta_max 31.04
_diffrn_reflns_theta_min 2.12
_exptl_absorpt_coefficient_mu 1.206
_exptl_absorpt_correction_T_max 0.6966
_exptl_absorpt_correction_T_min 0.6059
_exptl_absorpt_correction_type multi-scan
_exptl_absorpt_process_details
;
multi-scan from symmetry-related measurements 
 Sortav (Blessing 1995)
;
_exptl_crystal_colour green
_exptl_crystal_density_diffrn 2.015
_exptl_crystal_description prism
_exptl_crystal_F_000 888
_exptl_crystal_size_max 0.4
_exptl_crystal_size_mid 0.3
_exptl_crystal_size_min 0.3
_refine_diff_density_max 0.794
_refine_diff_density_min -0.540
_refine_diff_density_rms 0.112
_refine_ls_extinction_method none
_refine_ls_goodness_of_fit_ref 1.017
_refine_ls_hydrogen_treatment mixed
_refine_ls_matrix_type full
_refine_ls_number_parameters 258
_refine_ls_number_reflns 4643
_refine_ls_number_restraints 0
_refine_ls_restrained_S_all 1.017
_refine_ls_R_factor_all 0.0907
_refine_ls_R_factor_gt 0.0426
_refine_ls_shift/su_max 0.001
_refine_ls_shift/su_mean 0.000
_refine_ls_structure_factor_coef Fsqd
_refine_ls_weighting_details 'calc w=1/[\s^2^(Fo^2^)+(0.0499P)^2^+0.0000P] where P=(Fo^2^+2Fc^2^)/3'
_refine_ls_weighting_scheme calc
_refine_ls_wR_factor_gt 0.0904
_refine_ls_wR_factor_ref 0.1075
_reflns_number_gt 2864
_reflns_number_total 4643
_reflns_threshold_expression >2sigma(I)
_cod_data_source_file ic300331e_si_001.cif
_cod_data_source_block Fecroc
_cod_original_sg_symbol_H-M 'P 21/c'
_cod_database_code 4329119

loop_
_symmetry_equiv_pos_as_xyz
'x, y, z'
'-x, y+1/2, -z+1/2'
'-x, -y, -z'
'x, -y-1/2, z-1/2'

loop_
_atom_site_label
_atom_site_type_symbol
_atom_site_fract_x
_atom_site_fract_y
_atom_site_fract_z
_atom_site_U_iso_or_equiv
_atom_site_adp_type
_atom_site_occupancy
_atom_site_symmetry_multiplicity
_atom_site_calc_flag
_atom_site_refinement_flags
Fe1 Fe 0.5000 0.0000 0.5000 0.01686(12) Uani 1 2 d S
O1 O 0.37547(15) 0.11338(10) 0.40893(15) 0.0189(3) Uani 1 1 d .
O2 O 0.57210(16) 0.09715(10) 0.67277(16) 0.0213(3) Uani 1 1 d .
O3 O 0.61786(16) 0.27784(10) 0.80653(16) 0.0218(3) Uani 1 1 d .
O4 O 0.45598(16) 0.40762(10) 0.59648(16) 0.0219(3) Uani 1 1 d .
O5 O 0.31786(16) 0.30757(10) 0.34755(15) 0.0218(3) Uani 1 1 d .
C1 C 0.4209(2) 0.17908(14) 0.4874(2) 0.0164(4) Uani 1 1 d .
C2 C 0.5196(2) 0.17096(14) 0.6238(2) 0.0171(4) Uani 1 1 d .
C3 C 0.5445(2) 0.26018(14) 0.6881(2) 0.0169(4) Uani 1 1 d .
C4 C 0.4631(2) 0.32530(14) 0.5832(2) 0.0165(4) Uani 1 1 d .
C5 C 0.3913(2) 0.27348(13) 0.4584(2) 0.0161(4) Uani 1 1 d .
O6 O 0.18607(17) 0.29973(10) 0.65619(16) 0.0218(3) Uani 1 1 d .
H6 H 0.229(3) 0.261(3) 0.722(4) 0.083(13) Uiso 1 1 d .
O7 O 0.13255(16) 0.10656(10) 0.58929(16) 0.0237(4) Uani 1 1 d .
O8 O -0.06849(18) 0.09720(11) 0.30843(17) 0.0295(4) Uani 1 1 d .
O9 O -0.10987(17) 0.27793(11) 0.19763(16) 0.0245(4) Uani 1 1 d .
O10 O 0.04944(17) 0.40386(10) 0.41752(17) 0.0240(4) Uani 1 1 d .
C6 C 0.1087(2) 0.26456(14) 0.5399(2) 0.0169(4) Uani 1 1 d .
C7 C 0.0841(2) 0.17032(14) 0.5127(2) 0.0175(4) Uani 1 1 d .
C8 C -0.0153(2) 0.16532(14) 0.3711(2) 0.0192(5) Uani 1 1 d .
C9 C -0.0386(2) 0.25805(14) 0.3151(2) 0.0182(4) Uani 1 1 d .
C10 C 0.0415(2) 0.32070(14) 0.4248(2) 0.0180(4) Uani 1 1 d .
K2 K 0.78579(5) -0.01233(3) 0.83535(5) 0.02354(13) Uani 1 1 d .
K1 K 0.28682(5) 0.48715(3) 0.32212(5) 0.02239(12) Uani 1 1 d .
O1W O 0.64402(18) 0.04812(11) 0.40803(18) 0.0214(4) Uani 1 1 d .
H1A H 0.633(3) 0.0972(19) 0.373(3) 0.026 Uiso 1 1 d .
H1B H 0.719(3) 0.0464(19) 0.469(3) 0.026 Uiso 1 1 d .
O2W O 0.86513(18) 0.04357(13) 0.61732(18) 0.0245(4) Uani 1 1 d .
H2A H 0.885(3) 0.092(2) 0.646(3) 0.043(10) Uiso 1 1 d .
H2B H 0.940(4) 0.016(2) 0.609(4) 0.074(12) Uiso 1 1 d .
O3W O 0.74621(19) 0.13135(12) 1.0012(2) 0.0278(4) Uani 1 1 d .
H3A H 0.703(3) 0.173(3) 0.941(4) 0.070(12) Uiso 1 1 d .
H3B H 0.796(3) 0.169(2) 1.065(4) 0.068(12) Uiso 1 1 d .

loop_
_atom_site_aniso_label
_atom_site_aniso_U_11
_atom_site_aniso_U_22
_atom_site_aniso_U_33
_atom_site_aniso_U_23
_atom_site_aniso_U_13
_atom_site_aniso_U_12
Fe1 0.0216(2) 0.01202(19) 0.0155(2) 0.00028(17) 0.00337(17) 0.00106(19)
O1 0.0218(8) 0.0144(7) 0.0169(8) -0.0012(6) 0.0006(7) 0.0011(6)
O2 0.0278(9) 0.0150(7) 0.0174(8) 0.0017(6) 0.0014(7) 0.0035(6)
O3 0.0285(9) 0.0189(8) 0.0140(8) -0.0022(6) 0.0003(7) 0.0016(7)
O4 0.0273(9) 0.0128(7) 0.0236(9) -0.0023(6) 0.0048(7) 0.0014(6)
O5 0.0271(8) 0.0150(8) 0.0184(8) 0.0007(6) -0.0008(7) 0.0034(7)
C1 0.0186(11) 0.0142(10) 0.0163(11) -0.0011(8) 0.0051(9) -0.0003(8)
C2 0.0198(11) 0.0146(10) 0.0161(11) -0.0015(8) 0.0043(9) 0.0002(8)
C3 0.0190(11) 0.0156(10) 0.0174(11) -0.0013(8) 0.0073(9) -0.0001(8)
C4 0.0197(11) 0.0148(10) 0.0161(11) -0.0008(8) 0.0070(9) -0.0002(8)
C5 0.0168(10) 0.0133(10) 0.0175(11) 0.0015(8) 0.0044(9) 0.0009(8)
O6 0.0270(9) 0.0169(8) 0.0164(8) -0.0008(6) -0.0009(7) -0.0017(7)
O7 0.0276(9) 0.0180(8) 0.0227(9) 0.0043(6) 0.0034(7) 0.0005(7)
O8 0.0351(10) 0.0192(8) 0.0265(10) -0.0018(7) -0.0021(8) -0.0058(7)
O9 0.0310(9) 0.0203(8) 0.0170(8) 0.0024(6) -0.0005(7) -0.0008(7)
O10 0.0304(9) 0.0143(8) 0.0230(9) 0.0012(6) 0.0019(7) -0.0008(7)
C6 0.0174(10) 0.0177(10) 0.0145(11) -0.0010(8) 0.0032(9) -0.0017(8)
C7 0.0190(11) 0.0164(10) 0.0172(11) 0.0002(8) 0.0058(9) -0.0021(8)
C8 0.0218(11) 0.0154(10) 0.0191(12) -0.0007(8) 0.0044(9) -0.0018(9)
C9 0.0202(11) 0.0171(10) 0.0157(11) 0.0005(8) 0.0032(9) -0.0012(9)
C10 0.0192(11) 0.0171(10) 0.0177(11) -0.0017(8) 0.0055(9) -0.0027(8)
K2 0.0297(3) 0.0191(3) 0.0197(3) 0.00241(19) 0.0043(2) 0.0012(2)
K1 0.0293(3) 0.0163(3) 0.0191(2) 0.00052(18) 0.0036(2) 0.00092(19)
O1W 0.0241(9) 0.0194(8) 0.0197(9) 0.0050(7) 0.0049(7) 0.0021(7)
O2W 0.0252(9) 0.0220(9) 0.0251(10) -0.0048(7) 0.0058(8) -0.0029(8)
O3W 0.0325(10) 0.0230(9) 0.0239(10) -0.0006(8) 0.0023(8) -0.0008(8)

loop_
_atom_type_symbol
_atom_type_description
_atom_type_scat_dispersion_real
_atom_type_scat_dispersion_imag
_atom_type_scat_source
Fe Fe 0.3463 0.8444 'International Tables Vol C Tables 4.2.6.8 and 6.1.1.4'
K K 0.2009 0.2494 'International Tables Vol C Tables 4.2.6.8 and 6.1.1.4'
C C 0.0033 0.0016 'International Tables Vol C Tables 4.2.6.8 and 6.1.1.4'
H H 0.0000 0.0000 'International Tables Vol C Tables 4.2.6.8 and 6.1.1.4'
O O 0.0106 0.0060 'International Tables Vol C Tables 4.2.6.8 and 6.1.1.4'

loop_
_geom_angle_atom_site_label_1
_geom_angle_atom_site_label_2
_geom_angle_atom_site_label_3
_geom_angle
_geom_angle_site_symmetry_1
_geom_angle_site_symmetry_3
O1W Fe1 O1W 180.00(6) 3_656 .
O1W Fe1 O1 93.99(6) 3_656 .
O1W Fe1 O1 86.01(6) . .
O1W Fe1 O1 86.01(6) 3_656 3_656
O1W Fe1 O1 93.99(6) . 3_656
O1 Fe1 O1 180.0 . 3_656
O1W Fe1 O2 91.63(6) 3_656 3_656
O1W Fe1 O2 88.37(6) . 3_656
O1 Fe1 O2 99.29(6) . 3_656
O1 Fe1 O2 80.71(6) 3_656 3_656
O1W Fe1 O2 88.37(6) 3_656 .
O1W Fe1 O2 91.63(6) . .
O1 Fe1 O2 80.71(6) . .
O1 Fe1 O2 99.29(6) 3_656 .
O2 Fe1 O2 180.0 3_656 .
O1W Fe1 K2 88.86(5) 3_656 3_656
O1W Fe1 K2 91.14(5) . 3_656
O1 Fe1 K2 51.55(4) . 3_656
O1 Fe1 K2 128.45(4) 3_656 3_656
O2 Fe1 K2 48.17(4) 3_656 3_656
O2 Fe1 K2 131.83(4) . 3_656
O1W Fe1 K2 91.14(5) 3_656 .
O1W Fe1 K2 88.86(5) . .
O1 Fe1 K2 128.45(4) . .
O1 Fe1 K2 51.55(4) 3_656 .
O2 Fe1 K2 131.83(4) 3_656 .
O2 Fe1 K2 48.17(4) . .
K2 Fe1 K2 180.000(12) 3_656 .
C1 O1 Fe1 106.53(13) . .
C1 O1 K2 159.50(14) . 3_656
Fe1 O1 K2 93.72(5) . 3_656
C2 O2 Fe1 104.89(13) . .
C2 O2 K2 153.95(14) . .
Fe1 O2 K2 95.63(5) . .
C4 O4 K1 119.05(13) . 3_666
C4 O4 K2 120.03(13) . 2_656
K1 O4 K2 115.91(5) 3_666 2_656
C4 O4 K1 108.67(13) . .
K1 O4 K1 104.70(5) 3_666 .
K2 O4 K1 77.82(4) 2_656 .
C5 O5 K1 120.47(13) . .
O1 C1 C5 127.7(2) . .
O1 C1 C2 123.84(19) . .
C5 C1 C2 108.41(18) . .
O2 C2 C1 122.59(19) . .
O2 C2 C3 128.3(2) . .
C1 C2 C3 109.12(18) . .
O3 C3 C2 126.73(19) . .
O3 C3 C4 126.68(19) . .
C2 C3 C4 106.58(18) . .
O4 C4 C5 125.6(2) . .
O4 C4 C3 127.08(19) . .
C5 C4 C3 107.32(17) . .
O5 C5 C1 127.2(2) . .
O5 C5 C4 124.48(18) . .
C1 C5 C4 108.32(18) . .
C1 C5 K1 168.67(15) . .
C4 C5 K1 82.96(11) . .
C6 O6 K2 116.79(13) . 2_656
C6 O6 H6 116(2) . .
K2 O6 H6 127(2) 2_656 .
C7 O7 K1 159.62(15) . 4_566
C8 O8 K1 154.53(16) . 2_545
C10 O10 K2 114.41(14) . 2_656
C10 O10 K2 118.96(14) . 4_465
K2 O10 K2 103.89(5) 2_656 4_465
C10 O10 K1 119.08(14) . .
K2 O10 K1 78.73(4) 2_656 .
K2 O10 K1 113.52(5) 4_465 .
O6 C6 C10 120.70(19) . .
O6 C6 C7 125.7(2) . .
C10 C6 C7 113.60(19) . .
O7 C7 C6 128.2(2) . .
O7 C7 C8 126.7(2) . .
C6 C7 C8 105.19(18) . .
O8 C8 C9 124.9(2) . .
O8 C8 C7 127.1(2) . .
C9 C8 C7 107.94(17) . .
O9 C9 C8 125.1(2) . .
O9 C9 C10 127.1(2) . .
C8 C9 C10 107.82(18) . .
O10 C10 C6 127.3(2) . .
O10 C10 C9 127.4(2) . .
C6 C10 C9 105.28(18) . .
O2W K2 O2 72.66(5) . .
O2W K2 O6 106.16(5) . 2_646
O2 K2 O6 130.41(5) . 2_646
O2W K2 O3W 112.85(6) . .
O2 K2 O3W 72.06(5) . .
O6 K2 O3W 139.94(5) 2_646 .
O2W K2 O10 128.43(5) . 2_646
O2 K2 O10 155.95(5) . 2_646
O6 K2 O10 60.72(5) 2_646 2_646
O3W K2 O10 87.27(5) . 2_646
O2W K2 O1 71.76(5) . 3_656
O2 K2 O1 70.66(4) . 3_656
O6 K2 O1 62.72(4) 2_646 3_656
O3W K2 O1 138.67(5) . 3_656
O10 K2 O1 123.29(5) 2_646 3_656
O2W K2 O4 141.25(5) . 2_646
O2 K2 O4 80.48(4) . 2_646
O6 K2 O4 71.14(5) 2_646 2_646
O3W K2 O4 83.63(5) . 2_646
O10 K2 O4 85.23(5) 2_646 2_646
O1 K2 O4 73.28(4) 3_656 2_646
O2W K2 O10 66.90(5) . 4_666
O2 K2 O10 107.94(5) . 4_666
O6 K2 O10 117.00(5) 2_646 4_666
O3W K2 O10 72.55(5) . 4_666
O10 K2 O10 76.11(5) 2_646 4_666
O1 K2 O10 136.54(5) 3_656 4_666
O4 K2 O10 150.15(5) 2_646 4_666
O2W K2 Fe1 64.72(4) . .
O2 K2 Fe1 36.19(3) . .
O6 K2 Fe1 96.85(4) 2_646 .
O3W K2 Fe1 107.44(4) . .
O10 K2 Fe1 155.28(4) 2_646 .
O1 K2 Fe1 34.73(3) 3_656 .
O4 K2 Fe1 77.06(3) 2_646 .
O10 K2 Fe1 126.74(3) 4_666 .
O2W K2 K1 161.12(4) . 2_646
O2 K2 K1 102.59(4) . 2_646
O6 K2 K1 90.90(4) 2_646 2_646
O3W K2 K1 49.24(4) . 2_646
O10 K2 K1 53.58(3) 2_646 2_646
O1 K2 K1 124.71(3) 3_656 2_646
O4 K2 K1 51.82(3) 2_646 2_646
O10 K2 K1 98.42(3) 4_666 2_646
Fe1 K2 K1 122.181(16) . 2_646
O2W K2 K2 97.39(4) . 3_757
O2 K2 K2 139.93(4) . 3_757
O6 K2 K2 89.62(4) 2_646 3_757
O3W K2 K2 77.01(4) . 3_757
O10 K2 K2 39.22(3) 2_646 3_757
O1 K2 K2 144.31(3) 3_656 3_757
O4 K2 K2 120.90(4) 2_646 3_757
O10 K2 K2 36.88(3) 4_666 3_757
Fe1 K2 K2 162.04(2) . 3_757
K1 K2 K2 74.235(15) 2_646 3_757
O2W K2 K1 119.93(4) . 4_566
O2 K2 K1 49.89(3) . 4_566
O6 K2 K1 99.59(4) 2_646 4_566
O3W K2 K1 68.69(4) . 4_566
O10 K2 K1 111.57(4) 2_646 4_566
O1 K2 K1 73.92(3) 3_656 4_566
O4 K2 K1 31.72(3) 2_646 4_566
O10 K2 K1 139.84(3) 4_666 4_566
Fe1 K2 K1 58.937(9) . 4_566
K1 K2 K1 63.265(14) 2_646 4_566
K2 K2 K1 136.478(18) 3_757 4_566
O2W K2 H2A 15.8(6) . .
O2 K2 H2A 69.6(6) . .
O6 K2 H2A 120.3(7) 2_646 .
O3W K2 H2A 97.6(7) . .
O10 K2 H2A 126.8(6) 2_646 .
O1 K2 H2A 85.7(6) 3_656 .
O4 K2 H2A 147.9(6) 2_646 .
O10 K2 H2A 55.8(6) 4_666 .
Fe1 K2 H2A 72.0(6) . .
K1 K2 H2A 145.4(6) 2_646 .
K2 K2 H2A 90.3(6) 3_757 .
K1 K2 H2A 119.5(6) 4_566 .
O5 K1 O8 133.78(5) . 2
O5 K1 O7 66.66(5) . 4_565
O8 K1 O7 74.17(5) 2 4_565
O5 K1 O1W 110.59(5) . 2_655
O8 K1 O1W 76.48(5) 2 2_655
O7 K1 O1W 70.35(5) 4_565 2_655
O5 K1 O3W 135.20(5) . 2_656
O8 K1 O3W 68.36(5) 2 2_656
O7 K1 O3W 139.84(5) 4_565 2_656
O1W K1 O3W 112.86(5) 2_655 2_656
O5 K1 O4 115.91(5) . 3_666
O8 K1 O4 109.23(5) 2 3_666
O7 K1 O4 136.66(5) 4_565 3_666
O1W K1 O4 68.84(5) 2_655 3_666
O3W K1 O4 71.63(5) 2_656 3_666
O5 K1 O4 60.58(4) . .
O8 K1 O4 145.36(5) 2 .
O7 K1 O4 126.98(5) 4_565 .
O1W K1 O4 133.33(5) 2_655 .
O3W K1 O4 81.58(5) 2_656 .
O4 K1 O4 75.30(5) 3_666 .
O5 K1 O10 69.60(5) . .
O8 K1 O10 79.01(5) 2 .
O7 K1 O10 77.48(5) 4_565 .
O1W K1 O10 143.70(5) 2_655 .
O3W K1 O10 81.67(5) 2_656 .
O4 K1 O10 145.74(5) 3_666 .
O4 K1 O10 79.99(4) . .
O5 K1 C5 17.99(5) . .
O8 K1 C5 146.66(5) 2 .
O7 K1 C5 84.63(5) 4_565 .
O1W K1 C5 120.44(5) 2_655 .
O3W K1 C5 120.34(5) 2_656 .
O4 K1 C5 103.88(5) 3_666 .
O4 K1 C5 42.61(4) . .
O10 K1 C5 71.35(4) . .
O5 K1 K2 87.85(4) . 2_656
O8 K1 K2 95.48(4) 2 2_656
O7 K1 K2 125.04(4) 4_565 2_656
O1W K1 K2 160.55(4) 2_655 2_656
O3W K1 K2 47.94(4) 2_656 2_656
O4 K1 K2 98.06(3) 3_666 2_656
O4 K1 K2 50.36(3) . 2_656
O10 K1 K2 47.69(3) . 2_656
C5 K1 K2 75.78(4) . 2_656
O5 K1 K1 87.39(4) . 3_666
O8 K1 K1 137.18(4) 2 3_666
O7 K1 K1 146.88(4) 4_565 3_666
O1W K1 K1 102.60(4) 2_655 3_666
O3W K1 K1 73.18(4) 2_656 3_666
O4 K1 K1 38.50(3) 3_666 3_666
O4 K1 K1 36.80(3) . 3_666
O10 K1 K1 113.58(3) . 3_666
C5 K1 K1 71.03(4) . 3_666
K2 K1 K1 71.109(14) 2_656 3_666
O5 K1 K2 89.16(4) . 4_565
O8 K1 K2 128.33(4) 2 4_565
O7 K1 K2 110.91(4) 4_565 4_565
O1W K1 K2 59.57(4) 2_655 4_565
O3W K1 K2 103.47(4) 2_656 4_565
O4 K1 K2 32.37(3) 3_666 4_565
O4 K1 K2 74.10(3) . 4_565
O10 K1 K2 152.39(3) . 4_565
C5 K1 K2 83.03(3) . 4_565
K2 K1 K2 116.735(14) 2_656 4_565
K1 K1 K2 45.626(11) 3_666 4_565
Fe1 O1W K1 130.77(8) . 2_645
Fe1 O1W H1A 119.5(18) . .
K1 O1W H1A 87.7(18) 2_645 .
Fe1 O1W H1B 105.0(18) . .
K1 O1W H1B 102.5(18) 2_645 .
H1A O1W H1B 109(3) . .
K2 O2W H2A 95(2) . .
K2 O2W H2B 114(2) . .
H2A O2W H2B 110(3) . .
K2 O3W K1 82.82(5) . 2_646
K2 O3W H3A 104(2) . .
K1 O3W H3A 145(2) 2_646 .
K2 O3W H3B 140(2) . .
K1 O3W H3B 99(2) 2_646 .
H3A O3W H3B 97(3) . .

loop_
_geom_bond_atom_site_label_1
_geom_bond_atom_site_label_2
_geom_bond_distance
_geom_bond_site_symmetry_2
Fe1 O1W 2.0787(16) 3_656
Fe1 O1W 2.0787(16) .
Fe1 O1 2.1383(14) .
Fe1 O1 2.1383(14) 3_656
Fe1 O2 2.2225(15) 3_656
Fe1 O2 2.2225(15) .
Fe1 K2 3.7455(5) 3_656
Fe1 K2 3.7455(5) .
O1 C1 1.258(2) .
O1 K2 2.9395(15) 3_656
O2 C2 1.254(3) .
O2 K2 2.8045(16) .
O3 C3 1.237(2) .
O4 C4 1.236(2) .
O4 K1 2.9232(16) 3_666
O4 K2 2.9763(16) 2_656
O4 K1 3.0379(16) .
O5 C5 1.255(3) .
O5 K1 2.6927(15) .
C1 C5 1.447(3) .
C1 C2 1.448(3) .
C2 C3 1.468(3) .
C3 C4 1.490(3) .
C4 C5 1.475(3) .
C5 K1 3.500(2) .
O6 C6 1.313(3) .
O6 K2 2.8086(16) 2_656
O6 H6 0.89(4) .
O7 C7 1.231(3) .
O7 K1 2.7839(16) 4_566
O8 C8 1.231(3) .
O8 K1 2.7404(17) 2_545
O9 C9 1.231(3) .
O10 C10 1.243(3) .
O10 K2 2.8486(16) 2_656
O10 K2 3.0012(17) 4_465
O10 K1 3.0999(17) .
C6 C10 1.432(3) .
C6 C7 1.436(3) .
C7 C8 1.488(3) .
C8 C9 1.484(3) .
C9 C10 1.491(3) .
K2 O2W 2.7105(18) .
K2 O6 2.8086(16) 2_646
K2 O3W 2.8269(19) .
K2 O10 2.8486(16) 2_646
K2 O1 2.9395(15) 3_656
K2 O4 2.9763(16) 2_646
K2 O10 3.0012(17) 4_666
K2 K1 3.7779(7) 2_646
K2 K2 4.6073(10) 3_757
K2 K1 5.0006(7) 4_566
K2 H2A 2.88(3) .
K1 O8 2.7404(17) 2
K1 O7 2.7839(16) 4_565
K1 O1W 2.7933(17) 2_655
K1 O3W 2.8843(19) 2_656
K1 O4 2.9232(16) 3_666
K1 K2 3.7779(7) 2_656
K1 K1 4.7203(10) 3_666
K1 K2 5.0006(7) 4_565
O1W K1 2.7933(17) 2_645
O1W H1A 0.80(3) .
O1W H1B 0.82(3) .
O2W H2A 0.79(3) .
O2W H2B 0.88(4) .
O3W K1 2.8843(19) 2_646
O3W H3A 0.88(4) .
O3W H3B 0.89(4) .

loop_
_geom_hbond_atom_site_label_D
_geom_hbond_atom_site_label_H
_geom_hbond_atom_site_label_A
_geom_hbond_distance_DH
_geom_hbond_distance_HA
_geom_hbond_distance_DA
_geom_hbond_angle_DHA
_geom_hbond_site_symmetry_A
O6 H6 O5 0.89(4) 1.67(4) 2.558(2) 176(3) 4_566
O1W H1A O3 0.80(3) 1.97(3) 2.771(2) 174(3) 4_565
O1W H1B O2W 0.82(3) 1.76(3) 2.575(2) 171(3) .
O2W H2A O9 0.79(3) 2.00(3) 2.767(2) 167(3) 4_666
O2W H2B O8 0.88(4) 2.13(4) 2.866(3) 140(3) 3_656
O2W H2B O7 0.88(4) 2.42(4) 2.947(2) 118(3) 1_655
O3W H3A O3 0.88(4) 2.09(4) 2.966(2) 174(3) .
O3W H3B O9 0.89(4) 2.13(4) 3.017(2) 170(3) 1_656
